data_4325363
loop_
_publ_author_name
'Lindsay J. Hounjet'
'Robert McDonald'
'Michael J. Ferguson'
'Martin Cowie'

_publ_section_title
;
 Comparison of Structure and Reactivity of Phosphine-Amido and Hemilabile
 Phosphine-Amine Chelates of Rhodium
;
_journal_name_full 'Inorganic Chemistry'
_journal_page_first 5361
_journal_page_last 5378
_journal_paper_doi 10.1021/ic101883u
_journal_volume 50
_journal_year 2011
_chemical_formula_moiety 'C45 H41 n P3 Rh, C4 H8 O'
_chemical_formula_sum 'C49 H49 O P3 Rh n'
_chemical_formula_weight 863.71
_chemical_name_systematic
; 
 ? 
;
_space_group_IT_number 2
_symmetry_cell_setting triclinic
_symmetry_space_group_name_Hall '-P 1'
_symmetry_space_group_name_H-M 'P -1'
_atom_sites_solution_hydrogens geom
_atom_sites_solution_primary direct
_atom_sites_solution_secondary difmap
_audit_creation_method SHELXL-97
_cell_angle_alpha 93.0113(3)
_cell_angle_beta 105.1022(3)
_cell_angle_gamma 108.5004(3)
_cell_formula_units_Z 2
_cell_length_a 11.4776(3)
_cell_length_b 13.9888(4)
_cell_length_c 14.1445(4)
_cell_measurement_reflns_used 9913
_cell_measurement_temperature 173(2)
_cell_measurement_theta_max 27.35
_cell_measurement_theta_min 2.32
_cell_volume 2056.47(10)
_computing_cell_refinement 'Bruker SAINT'
_computing_data_collection 'Bruker APEX2'
_computing_data_reduction 'Bruker SAINT'
_computing_molecular_graphics 'Bruker SHELXTL'
_computing_publication_material 'Bruker SHELXTL'
_computing_structure_refinement 'SHELXL-97 (Sheldrick, 2008)'
_computing_structure_solution 'DIRDIF-2008 (Beurskens et al., 2008)'
_diffrn_ambient_temperature 173(2)
_diffrn_measured_fraction_theta_full 0.995
_diffrn_measured_fraction_theta_max 0.995
_diffrn_measurement_device_type 'Bruker APEX-II CCD'
_diffrn_measurement_method '\w scans'
_diffrn_radiation_monochromator graphite
_diffrn_radiation_source 'fine-focus sealed tube'
_diffrn_radiation_type MoK\a
_diffrn_radiation_wavelength 0.71073
_diffrn_reflns_av_R_equivalents 0.0110
_diffrn_reflns_av_sigmaI/netI 0.0162
_diffrn_reflns_limit_h_max 14
_diffrn_reflns_limit_h_min -14
_diffrn_reflns_limit_k_max 18
_diffrn_reflns_limit_k_min -18
_diffrn_reflns_limit_l_max 18
_diffrn_reflns_limit_l_min -18
_diffrn_reflns_number 18507
_diffrn_reflns_theta_full 27.51
_diffrn_reflns_theta_max 27.51
_diffrn_reflns_theta_min 1.51
_exptl_absorpt_coefficient_mu 0.571
_exptl_absorpt_correction_T_max 0.9203
_exptl_absorpt_correction_T_min 0.7581
_exptl_absorpt_correction_type integration
_exptl_absorpt_process_details 'SADABS (Sheldrick, 2008)'
_exptl_crystal_colour orange
_exptl_crystal_density_diffrn 1.395
_exptl_crystal_description fragment
_exptl_crystal_F_000 896
_exptl_crystal_size_max 0.51
_exptl_crystal_size_mid 0.25
_exptl_crystal_size_min 0.15
_refine_diff_density_max 0.651
_refine_diff_density_min -0.622
_refine_diff_density_rms 0.054
_refine_ls_extinction_method none
_refine_ls_goodness_of_fit_ref 1.039
_refine_ls_hydrogen_treatment constr
_refine_ls_matrix_type full
_refine_ls_number_parameters 497
_refine_ls_number_reflns 9400
_refine_ls_number_restraints 0
_refine_ls_restrained_S_all 1.039
_refine_ls_R_factor_all 0.0257
_refine_ls_R_factor_gt 0.0236
_refine_ls_shift/su_max 0.002
_refine_ls_shift/su_mean 0.000
_refine_ls_structure_factor_coef Fsqd
_refine_ls_weighting_details 'calc w=1/[\s^2^(Fo^2^)+(0.0326P)^2^+1.2582P] where P=(Fo^2^+2Fc^2^)/3'
_refine_ls_weighting_scheme calc
_refine_ls_wR_factor_gt 0.0640
_refine_ls_wR_factor_ref 0.0655
_reflns_number_gt 8749
_reflns_number_total 9400
_reflns_threshold_expression I>2\s(I)
_cod_data_source_file ic101883u_si_001_3.cif
_cod_data_source_block compound3
_cod_original_formula_sum 'C49 H49 n O P3 Rh'
_cod_database_code 4325363

loop_
_symmetry_equiv_pos_as_xyz
'x, y, z'
'-x, -y, -z'

loop_
_atom_site_label
_atom_site_type_symbol
_atom_site_fract_x
_atom_site_fract_y
_atom_site_fract_z
_atom_site_U_iso_or_equiv
_atom_site_adp_type
_atom_site_occupancy
_atom_site_symmetry_multiplicity
_atom_site_calc_flag
_atom_site_refinement_flags
Rh Rh 0.160324(10) 0.246214(8) 0.316706(8) 0.01697(4) Uani 1 1 d .
P1 P 0.26941(3) 0.22791(3) 0.47152(3) 0.01844(8) Uani 1 1 d .
P2 P 0.05338(4) 0.26874(3) 0.16470(3) 0.02040(8) Uani 1 1 d .
P3 P 0.25147(4) 0.17033(3) 0.23171(3) 0.02006(8) Uani 1 1 d .
N n 0.07136(12) 0.31296(10) 0.39820(9) 0.0207(2) Uani 1 1 d .
C1 C 0.13925(16) 0.25068(13) 0.07508(12) 0.0265(3) Uani 1 1 d .
H1A H 0.0831 0.2404 0.0064 0.032 Uiso 1 1 calc R
H1B H 0.2172 0.3110 0.0839 0.032 Uiso 1 1 calc R
C2 C 0.17567(16) 0.15625(13) 0.09603(12) 0.0260(3) Uani 1 1 d .
H2A H 0.2366 0.1503 0.0597 0.031 Uiso 1 1 calc R
H2B H 0.0981 0.0941 0.0743 0.031 Uiso 1 1 calc R
C10 C -0.03548(15) 0.34697(12) 0.35354(12) 0.0244(3) Uani 1 1 d .
H10A H -0.1010 0.3255 0.3882 0.029 Uiso 1 1 calc R
H10B H -0.0730 0.3168 0.2836 0.029 Uiso 1 1 calc R
H10C H -0.0043 0.4214 0.3588 0.029 Uiso 1 1 calc R
C11 C 0.20613(14) 0.28990(11) 0.55085(11) 0.0206(3) Uani 1 1 d .
C12 C 0.10956(14) 0.32748(11) 0.49883(11) 0.0203(3) Uani 1 1 d .
C13 C 0.05742(16) 0.37711(12) 0.55910(12) 0.0262(3) Uani 1 1 d .
H13 H -0.0035 0.4072 0.5285 0.031 Uiso 1 1 calc R
C14 C 0.09334(17) 0.38238(13) 0.66062(13) 0.0298(3) Uani 1 1 d .
H14 H 0.0555 0.4151 0.6982 0.036 Uiso 1 1 calc R
C15 C 0.18389(17) 0.34095(13) 0.70958(12) 0.0303(3) Uani 1 1 d .
H15 H 0.2065 0.3438 0.7795 0.036 Uiso 1 1 calc R
C16 C 0.24000(15) 0.29538(12) 0.65341(12) 0.0265(3) Uani 1 1 d .
H16 H 0.3026 0.2674 0.6855 0.032 Uiso 1 1 calc R
C21 C 0.44401(14) 0.29078(11) 0.51482(11) 0.0212(3) Uani 1 1 d .
C22 C 0.49816(15) 0.39343(12) 0.55643(12) 0.0266(3) Uani 1 1 d .
H22 H 0.4448 0.4288 0.5702 0.032 Uiso 1 1 calc R
C23 C 0.62977(16) 0.44435(14) 0.57780(14) 0.0336(4) Uani 1 1 d .
H23 H 0.6655 0.5145 0.6053 0.040 Uiso 1 1 calc R
C24 C 0.70843(16) 0.39354(15) 0.55933(14) 0.0363(4) Uani 1 1 d .
H24 H 0.7982 0.4286 0.5740 0.044 Uiso 1 1 calc R
C25 C 0.65659(16) 0.29122(15) 0.51931(14) 0.0343(4) Uani 1 1 d .
H25 H 0.7109 0.2560 0.5072 0.041 Uiso 1 1 calc R
C26 C 0.52513(15) 0.24026(13) 0.49692(12) 0.0269(3) Uani 1 1 d .
H26 H 0.4900 0.1703 0.4691 0.032 Uiso 1 1 calc R
C31 C 0.24423(15) 0.10091(11) 0.50742(12) 0.0237(3) Uani 1 1 d .
C32 C 0.13385(16) 0.02184(12) 0.45264(14) 0.0297(3) Uani 1 1 d .
H32 H 0.0777 0.0341 0.3960 0.036 Uiso 1 1 calc R
C33 C 0.1051(2) -0.07498(14) 0.48010(17) 0.0408(5) Uani 1 1 d .
H33 H 0.0292 -0.1284 0.4426 0.049 Uiso 1 1 calc R
C34 C 0.1866(2) -0.09333(14) 0.56162(17) 0.0456(5) Uani 1 1 d .
H34 H 0.1668 -0.1595 0.5803 0.055 Uiso 1 1 calc R
C35 C 0.2977(2) -0.01545(16) 0.61687(16) 0.0435(5) Uani 1 1 d .
H35 H 0.3540 -0.0286 0.6728 0.052 Uiso 1 1 calc R
C36 C 0.32627(18) 0.08184(14) 0.59017(13) 0.0330(4) Uani 1 1 d .
H36 H 0.4017 0.1353 0.6283 0.040 Uiso 1 1 calc R
C41 C 0.03016(16) 0.38997(12) 0.14266(11) 0.0243(3) Uani 1 1 d .
C42 C 0.13908(18) 0.47707(13) 0.17739(13) 0.0340(4) Uani 1 1 d .
H42 H 0.2200 0.4708 0.2078 0.041 Uiso 1 1 calc R
C43 C 0.1302(2) 0.57314(15) 0.16784(16) 0.0431(5) Uani 1 1 d .
H43 H 0.2051 0.6322 0.1916 0.052 Uiso 1 1 calc R
C44 C 0.0133(2) 0.58294(15) 0.12408(14) 0.0415(5) Uani 1 1 d .
H44 H 0.0076 0.6486 0.1171 0.050 Uiso 1 1 calc R
C45 C -0.0951(2) 0.49768(16) 0.09049(13) 0.0388(4) Uani 1 1 d .
H45 H -0.1758 0.5047 0.0608 0.047 Uiso 1 1 calc R
C46 C -0.08758(18) 0.40110(14) 0.09972(13) 0.0312(4) Uani 1 1 d .
H46 H -0.1631 0.3426 0.0766 0.037 Uiso 1 1 calc R
C51 C -0.10447(15) 0.17052(12) 0.11094(12) 0.0246(3) Uani 1 1 d .
C52 C -0.15149(16) 0.10166(13) 0.17118(13) 0.0302(3) Uani 1 1 d .
H52 H -0.1042 0.1097 0.2388 0.036 Uiso 1 1 calc R
C53 C -0.26722(18) 0.02114(15) 0.13304(15) 0.0400(4) Uani 1 1 d .
H53 H -0.2981 -0.0261 0.1743 0.048 Uiso 1 1 calc R
C54 C -0.33697(18) 0.01008(16) 0.03503(16) 0.0433(5) Uani 1 1 d .
H54 H -0.4161 -0.0448 0.0090 0.052 Uiso 1 1 calc R
C55 C -0.29228(19) 0.07839(16) -0.02548(15) 0.0421(5) Uani 1 1 d .
H55 H -0.3413 0.0710 -0.0926 0.051 Uiso 1 1 calc R
C56 C -0.17578(17) 0.15780(14) 0.01188(13) 0.0327(4) Uani 1 1 d .
H56 H -0.1444 0.2037 -0.0302 0.039 Uiso 1 1 calc R
C61 C 0.23817(15) 0.03862(12) 0.24745(12) 0.0242(3) Uani 1 1 d .
C62 C 0.33984(17) 0.00970(13) 0.29924(13) 0.0308(3) Uani 1 1 d .
H62 H 0.4243 0.0585 0.3217 0.037 Uiso 1 1 calc R
C63 C 0.3184(2) -0.09015(15) 0.31816(15) 0.0409(4) Uani 1 1 d .
H63 H 0.3882 -0.1090 0.3538 0.049 Uiso 1 1 calc R
C64 C 0.1962(2) -0.16208(14) 0.28544(16) 0.0439(5) Uani 1 1 d .
H64 H 0.1821 -0.2301 0.2987 0.053 Uiso 1 1 calc R
C65 C 0.0946(2) -0.13495(14) 0.23342(15) 0.0386(4) Uani 1 1 d .
H65 H 0.0107 -0.1844 0.2103 0.046 Uiso 1 1 calc R
C66 C 0.11529(17) -0.03537(13) 0.21503(13) 0.0308(3) Uani 1 1 d .
H66 H 0.0448 -0.0171 0.1798 0.037 Uiso 1 1 calc R
C71 C 0.41949(14) 0.23806(12) 0.23902(11) 0.0229(3) Uani 1 1 d .
C72 C 0.47311(15) 0.33988(12) 0.28225(12) 0.0267(3) Uani 1 1 d .
H72 H 0.4251 0.3696 0.3121 0.032 Uiso 1 1 calc R
C73 C 0.59632(16) 0.39874(13) 0.28222(14) 0.0319(4) Uani 1 1 d .
H73 H 0.6318 0.4683 0.3115 0.038 Uiso 1 1 calc R
C74 C 0.66685(16) 0.35579(14) 0.23945(14) 0.0343(4) Uani 1 1 d .
H74 H 0.7508 0.3959 0.2391 0.041 Uiso 1 1 calc R
C75 C 0.61536(17) 0.25427(15) 0.19702(15) 0.0360(4) Uani 1 1 d .
H75 H 0.6644 0.2247 0.1683 0.043 Uiso 1 1 calc R
C76 C 0.49220(16) 0.19566(13) 0.19638(13) 0.0306(3) Uani 1 1 d .
H76 H 0.4571 0.1262 0.1667 0.037 Uiso 1 1 calc R
O1S O 0.5493(4) 0.7825(2) 0.1434(3) 0.1404(12) Uani 1 1 d .
C1S C 0.4437(3) 0.7042(4) 0.1504(4) 0.1151(15) Uani 1 1 d .
H1SA H 0.3639 0.7092 0.1063 0.138 Uiso 1 1 calc R
H1SB H 0.4386 0.7083 0.2192 0.138 Uiso 1 1 calc R
C2S C 0.4587(4) 0.6049(3) 0.1201(3) 0.1168(17) Uani 1 1 d .
H2SA H 0.5043 0.5806 0.1780 0.140 Uiso 1 1 calc R
H2SB H 0.3740 0.5518 0.0877 0.140 Uiso 1 1 calc R
C3S C 0.5368(4) 0.6311(3) 0.0487(3) 0.1030(13) Uani 1 1 d .
H3SA H 0.4810 0.6127 -0.0207 0.124 Uiso 1 1 calc R
H3SB H 0.6004 0.5958 0.0576 0.124 Uiso 1 1 calc R
C4S C 0.6021(4) 0.7447(3) 0.0758(3) 0.0916(11) Uani 1 1 d .
H4SA H 0.6955 0.7609 0.1063 0.110 Uiso 1 1 calc R
H4SB H 0.5899 0.7776 0.0154 0.110 Uiso 1 1 calc R

loop_
_atom_site_aniso_label
_atom_site_aniso_U_11
_atom_site_aniso_U_22
_atom_site_aniso_U_33
_atom_site_aniso_U_23
_atom_site_aniso_U_13
_atom_site_aniso_U_12
Rh 0.01574(6) 0.01767(6) 0.01911(6) 0.00289(4) 0.00544(4) 0.00759(4)
P1 0.01740(17) 0.01833(17) 0.02047(18) 0.00344(13) 0.00507(14) 0.00760(14)
P2 0.02035(18) 0.02284(18) 0.02023(18) 0.00440(14) 0.00602(14) 0.01014(15)
P3 0.01876(17) 0.02105(18) 0.02251(18) 0.00201(14) 0.00672(14) 0.00933(14)
N 0.0201(6) 0.0233(6) 0.0225(6) 0.0044(5) 0.0075(5) 0.0116(5)
C1 0.0278(8) 0.0338(8) 0.0229(7) 0.0066(6) 0.0106(6) 0.0145(7)
C2 0.0263(8) 0.0317(8) 0.0227(7) 0.0009(6) 0.0076(6) 0.0138(6)
C10 0.0242(7) 0.0284(8) 0.0272(8) 0.0077(6) 0.0101(6) 0.0151(6)
C11 0.0200(7) 0.0194(7) 0.0231(7) 0.0023(5) 0.0083(6) 0.0064(5)
C12 0.0200(7) 0.0170(6) 0.0247(7) 0.0030(5) 0.0095(6) 0.0050(5)
C13 0.0278(8) 0.0266(8) 0.0296(8) 0.0038(6) 0.0124(6) 0.0133(6)
C14 0.0336(9) 0.0299(8) 0.0297(8) 0.0004(7) 0.0160(7) 0.0114(7)
C15 0.0348(9) 0.0338(9) 0.0209(7) 0.0019(6) 0.0099(7) 0.0090(7)
C16 0.0262(8) 0.0288(8) 0.0235(8) 0.0041(6) 0.0057(6) 0.0096(6)
C21 0.0183(7) 0.0246(7) 0.0204(7) 0.0057(6) 0.0043(5) 0.0078(6)
C22 0.0237(7) 0.0254(8) 0.0297(8) 0.0036(6) 0.0055(6) 0.0089(6)
C23 0.0268(8) 0.0288(8) 0.0363(9) 0.0021(7) 0.0039(7) 0.0024(7)
C24 0.0191(8) 0.0442(10) 0.0396(10) 0.0072(8) 0.0054(7) 0.0055(7)
C25 0.0247(8) 0.0447(10) 0.0386(10) 0.0078(8) 0.0108(7) 0.0173(7)
C26 0.0245(8) 0.0284(8) 0.0288(8) 0.0030(6) 0.0064(6) 0.0117(6)
C31 0.0276(8) 0.0217(7) 0.0283(8) 0.0075(6) 0.0143(6) 0.0117(6)
C32 0.0290(8) 0.0248(8) 0.0390(9) 0.0040(7) 0.0168(7) 0.0086(6)
C33 0.0447(11) 0.0237(8) 0.0607(13) 0.0063(8) 0.0332(10) 0.0062(8)
C34 0.0657(14) 0.0275(9) 0.0661(14) 0.0214(9) 0.0459(12) 0.0224(9)
C35 0.0623(13) 0.0439(11) 0.0462(11) 0.0263(9) 0.0288(10) 0.0342(10)
C36 0.0390(9) 0.0332(9) 0.0331(9) 0.0121(7) 0.0128(8) 0.0180(8)
C41 0.0328(8) 0.0264(7) 0.0191(7) 0.0066(6) 0.0097(6) 0.0152(6)
C42 0.0381(9) 0.0293(9) 0.0333(9) 0.0044(7) 0.0079(7) 0.0119(7)
C43 0.0602(13) 0.0266(9) 0.0436(11) 0.0051(8) 0.0204(10) 0.0122(9)
C44 0.0769(15) 0.0328(9) 0.0328(9) 0.0135(8) 0.0276(10) 0.0323(10)
C45 0.0572(12) 0.0486(11) 0.0288(9) 0.0126(8) 0.0166(8) 0.0384(10)
C46 0.0371(9) 0.0356(9) 0.0282(8) 0.0071(7) 0.0107(7) 0.0208(7)
C51 0.0220(7) 0.0264(8) 0.0257(8) -0.0004(6) 0.0056(6) 0.0104(6)
C52 0.0281(8) 0.0312(8) 0.0294(8) 0.0008(7) 0.0092(7) 0.0077(7)
C53 0.0345(9) 0.0351(10) 0.0453(11) -0.0008(8) 0.0162(8) 0.0025(8)
C54 0.0289(9) 0.0391(10) 0.0487(12) -0.0139(9) 0.0055(8) 0.0020(8)
C55 0.0355(10) 0.0476(11) 0.0325(10) -0.0115(8) -0.0027(8) 0.0128(9)
C56 0.0321(9) 0.0372(9) 0.0267(8) 0.0001(7) 0.0038(7) 0.0136(7)
C61 0.0292(8) 0.0218(7) 0.0252(7) 0.0011(6) 0.0104(6) 0.0120(6)
C62 0.0337(9) 0.0298(8) 0.0317(9) 0.0022(7) 0.0077(7) 0.0166(7)
C63 0.0529(12) 0.0350(10) 0.0423(11) 0.0074(8) 0.0104(9) 0.0278(9)
C64 0.0649(13) 0.0242(9) 0.0462(11) 0.0052(8) 0.0170(10) 0.0196(9)
C65 0.0445(10) 0.0244(8) 0.0418(10) -0.0017(7) 0.0131(8) 0.0057(7)
C66 0.0312(8) 0.0263(8) 0.0353(9) 0.0014(7) 0.0104(7) 0.0101(7)
C71 0.0203(7) 0.0264(7) 0.0249(7) 0.0055(6) 0.0078(6) 0.0106(6)
C72 0.0265(8) 0.0258(8) 0.0324(8) 0.0053(6) 0.0131(7) 0.0115(6)
C73 0.0289(8) 0.0266(8) 0.0389(9) 0.0053(7) 0.0114(7) 0.0064(7)
C74 0.0217(8) 0.0406(10) 0.0419(10) 0.0097(8) 0.0117(7) 0.0099(7)
C75 0.0261(8) 0.0436(10) 0.0450(10) 0.0033(8) 0.0167(8) 0.0165(8)
C76 0.0261(8) 0.0309(8) 0.0366(9) -0.0014(7) 0.0116(7) 0.0114(7)
O1S 0.150(3) 0.097(2) 0.190(4) 0.036(2) 0.093(3) 0.025(2)
C1S 0.057(2) 0.126(4) 0.132(4) 0.000(3) 0.020(2) 0.000(2)
C2S 0.079(2) 0.100(3) 0.118(3) 0.040(3) -0.004(2) -0.018(2)
C3S 0.107(3) 0.087(3) 0.086(3) 0.012(2) -0.003(2) 0.020(2)
C4S 0.110(3) 0.089(2) 0.090(2) 0.040(2) 0.044(2) 0.037(2)

loop_
_atom_type_symbol
_atom_type_description
_atom_type_scat_dispersion_real
_atom_type_scat_dispersion_imag
_atom_type_scat_source
C C 0.0033 0.0016 'International Tables Vol C Tables 4.2.6.8 and 6.1.1.4'
H H 0.0000 0.0000 'International Tables Vol C Tables 4.2.6.8 and 6.1.1.4'
N N 0.0061 0.0033 'International Tables Vol C Tables 4.2.6.8 and 6.1.1.4'
O O 0.0106 0.0060 'International Tables Vol C Tables 4.2.6.8 and 6.1.1.4'
P P 0.1023 0.0942 'International Tables Vol C Tables 4.2.6.8 and 6.1.1.4'
Rh Rh -1.1178 0.9187 'International Tables Vol C Tables 4.2.6.8 and 6.1.1.4'

loop_
_geom_angle_atom_site_label_1
_geom_angle_atom_site_label_2
_geom_angle_atom_site_label_3
_geom_angle
N Rh P3 178.04(4)
N Rh P2 97.05(4)
P3 Rh P2 83.725(14)
N Rh P1 81.98(4)
P3 Rh P1 97.279(14)
P2 Rh P1 178.498(14)
C11 P1 C31 104.53(7)
C11 P1 C21 105.88(7)
C31 P1 C21 103.93(7)
C11 P1 Rh 102.35(5)
C31 P1 Rh 120.01(5)
C21 P1 Rh 118.49(5)
C51 P2 C41 105.73(7)
C51 P2 C1 101.87(7)
C41 P2 C1 102.76(7)
C51 P2 Rh 113.71(5)
C41 P2 Rh 121.41(5)
C1 P2 Rh 109.14(5)
C61 P3 C71 106.51(7)
C61 P3 C2 101.16(7)
C71 P3 C2 100.08(7)
C61 P3 Rh 117.61(5)
C71 P3 Rh 117.40(5)
C2 P3 Rh 111.52(5)
C12 n C10 114.73(12)
C12 n Rh 121.56(10)
C10 n Rh 123.71(10)
C2 C1 P2 106.34(11)
C1 C2 P3 107.71(11)
C16 C11 C12 121.60(14)
C16 C11 P1 124.20(12)
C12 C11 P1 114.05(11)
N C12 C11 119.86(13)
N C12 C13 124.49(14)
C11 C12 C13 115.64(14)
C14 C13 C12 121.56(15)
C13 C14 C15 121.69(15)
C16 C15 C14 118.22(15)
C15 C16 C11 121.15(15)
C22 C21 C26 118.50(14)
C22 C21 P1 120.65(12)
C26 C21 P1 120.48(12)
C23 C22 C21 120.48(15)
C24 C23 C22 120.30(16)
C23 C24 C25 120.02(16)
C24 C25 C26 119.93(16)
C25 C26 C21 120.76(16)
C32 C31 C36 119.22(15)
C32 C31 P1 117.84(12)
C36 C31 P1 122.82(13)
C33 C32 C31 120.57(18)
C34 C33 C32 119.91(19)
C33 C34 C35 120.34(17)
C34 C35 C36 119.95(19)
C35 C36 C31 120.01(18)
C46 C41 C42 118.75(15)
C46 C41 P2 124.99(13)
C42 C41 P2 116.15(12)
C43 C42 C41 120.46(18)
C44 C43 C42 120.16(19)
C45 C44 C43 119.96(17)
C44 C45 C46 120.44(18)
C41 C46 C45 120.23(18)
C52 C51 C56 118.89(15)
C52 C51 P2 117.67(12)
C56 C51 P2 123.33(13)
C53 C52 C51 120.54(17)
C54 C53 C52 119.81(19)
C53 C54 C55 120.36(17)
C54 C55 C56 119.98(18)
C55 C56 C51 120.41(18)
C62 C61 C66 118.18(15)
C62 C61 P3 124.05(13)
C66 C61 P3 117.36(12)
C63 C62 C61 120.44(17)
C64 C63 C62 120.44(18)
C65 C64 C63 119.89(17)
C64 C65 C66 119.90(18)
C65 C66 C61 121.14(17)
C72 C71 C76 118.70(14)
C72 C71 P3 117.60(11)
C76 C71 P3 123.48(12)
C71 C72 C73 120.75(15)
C74 C73 C72 119.85(16)
C73 C74 C75 120.10(16)
C74 C75 C76 120.12(16)
C75 C76 C71 120.47(16)
C1S O1S C4S 108.2(3)
O1S C1S C2S 107.8(4)
C3S C2S C1S 103.6(3)
C2S C3S C4S 103.1(4)
O1S C4S C3S 109.6(3)

loop_
_geom_bond_atom_site_label_1
_geom_bond_atom_site_label_2
_geom_bond_distance
Rh n 2.0853(12)
Rh P3 2.2120(4)
Rh P2 2.2737(4)
Rh P1 2.2939(4)
P1 C11 1.8058(15)
P1 C31 1.8284(15)
P1 C21 1.8302(15)
P2 C51 1.8278(16)
P2 C41 1.8285(16)
P2 C1 1.8487(16)
P3 C61 1.8302(16)
P3 C71 1.8313(15)
P3 C2 1.8602(16)
N C12 1.3591(19)
N C10 1.4585(18)
C1 C2 1.528(2)
C11 C16 1.392(2)
C11 C12 1.425(2)
C12 C13 1.426(2)
C13 C14 1.378(2)
C14 C15 1.395(2)
C15 C16 1.388(2)
C21 C22 1.396(2)
C21 C26 1.397(2)
C22 C23 1.392(2)
C23 C24 1.378(3)
C24 C25 1.386(3)
C25 C26 1.389(2)
C31 C32 1.392(2)
C31 C36 1.395(2)
C32 C33 1.390(2)
C33 C34 1.375(3)
C34 C35 1.390(3)
C35 C36 1.392(2)
C41 C46 1.391(2)
C41 C42 1.393(2)
C42 C43 1.390(3)
C43 C44 1.377(3)
C44 C45 1.374(3)
C45 C46 1.392(2)
C51 C52 1.393(2)
C51 C56 1.396(2)
C52 C53 1.392(2)
C53 C54 1.381(3)
C54 C55 1.383(3)
C55 C56 1.389(3)
C61 C62 1.395(2)
C61 C66 1.399(2)
C62 C63 1.392(3)
C63 C64 1.382(3)
C64 C65 1.381(3)
C65 C66 1.387(2)
C71 C72 1.392(2)
C71 C76 1.397(2)
C72 C73 1.393(2)
C73 C74 1.381(3)
C74 C75 1.385(3)
C75 C76 1.388(2)
O1S C1S 1.382(5)
O1S C4S 1.419(5)
C1S C2S 1.507(6)
C2S C3S 1.504(6)
C3S C4S 1.505(5)

loop_
_geom_torsion_atom_site_label_1
_geom_torsion_atom_site_label_2
_geom_torsion_atom_site_label_3
_geom_torsion_atom_site_label_4
_geom_torsion
N Rh P1 C11 -2.94(6)
P3 Rh P1 C11 178.90(5)
P2 Rh P1 C11 47.0(5)
N Rh P1 C31 112.09(7)
P3 Rh P1 C31 -66.07(6)
P2 Rh P1 C31 162.0(5)
N Rh P1 C21 -118.88(7)
P3 Rh P1 C21 62.96(6)
P2 Rh P1 C21 -68.9(5)
N Rh P2 C51 -82.82(6)
P3 Rh P2 C51 95.36(6)
P1 Rh P2 C51 -132.6(5)
N Rh P2 C41 45.14(7)
P3 Rh P2 C41 -136.68(6)
P1 Rh P2 C41 -4.7(5)
N Rh P2 C1 164.21(7)
P3 Rh P2 C1 -17.60(6)
P1 Rh P2 C1 114.4(5)
N Rh P3 C61 -9.9(11)
P2 Rh P3 C61 -123.27(6)
P1 Rh P3 C61 57.85(6)
N Rh P3 C71 -139.1(10)
P2 Rh P3 C71 107.51(6)
P1 Rh P3 C71 -71.37(6)
N Rh P3 C2 106.3(10)
P2 Rh P3 C2 -7.10(6)
P1 Rh P3 C2 174.03(6)
P3 Rh n C12 72.5(11)
P2 Rh n C12 -174.28(11)
P1 Rh n C12 4.56(11)
P3 Rh n C10 -107.1(10)
P2 Rh n C10 6.09(12)
P1 Rh n C10 -175.07(12)
C51 P2 C1 C2 -76.60(12)
C41 P2 C1 C2 174.04(11)
Rh P2 C1 C2 43.93(12)
P2 C1 C2 P3 -48.62(12)
C61 P3 C2 C1 161.85(11)
C71 P3 C2 C1 -88.93(12)
Rh P3 C2 C1 36.00(12)
C31 P1 C11 C16 51.63(15)
C21 P1 C11 C16 -57.77(15)
Rh P1 C11 C16 177.48(12)
C31 P1 C11 C12 -124.01(11)
C21 P1 C11 C12 126.58(11)
Rh P1 C11 C12 1.84(11)
C10 n C12 C11 174.96(13)
Rh n C12 C11 -4.70(19)
C10 n C12 C13 -3.6(2)
Rh n C12 C13 176.73(11)
C16 C11 C12 n -174.37(13)
P1 C11 C12 n 1.41(18)
C16 C11 C12 C13 4.3(2)
P1 C11 C12 C13 -179.90(11)
N C12 C13 C14 174.87(15)
C11 C12 C13 C14 -3.8(2)
C12 C13 C14 C15 1.0(3)
C13 C14 C15 C16 1.3(3)
C14 C15 C16 C11 -0.7(2)
C12 C11 C16 C15 -2.2(2)
P1 C11 C16 C15 -177.54(13)
C11 P1 C21 C22 -31.23(14)
C31 P1 C21 C22 -141.07(13)
Rh P1 C21 C22 82.81(13)
C11 P1 C21 C26 155.90(13)
C31 P1 C21 C26 46.07(14)
Rh P1 C21 C26 -90.06(13)
C26 C21 C22 C23 1.1(2)
P1 C21 C22 C23 -171.89(13)
C21 C22 C23 C24 -0.9(3)
C22 C23 C24 C25 0.0(3)
C23 C24 C25 C26 0.7(3)
C24 C25 C26 C21 -0.4(3)
C22 C21 C26 C25 -0.5(2)
P1 C21 C26 C25 172.54(13)
C11 P1 C31 C32 95.22(13)
C21 P1 C31 C32 -153.96(12)
Rh P1 C31 C32 -18.66(14)
C11 P1 C31 C36 -80.77(15)
C21 P1 C31 C36 30.05(15)
Rh P1 C31 C36 165.35(12)
C36 C31 C32 C33 0.3(2)
P1 C31 C32 C33 -175.85(13)
C31 C32 C33 C34 -0.5(3)
C32 C33 C34 C35 0.1(3)
C33 C34 C35 C36 0.5(3)
C34 C35 C36 C31 -0.7(3)
C32 C31 C36 C35 0.3(3)
P1 C31 C36 C35 176.22(14)
C51 P2 C41 C46 4.10(16)
C1 P2 C41 C46 110.53(15)
Rh P2 C41 C46 -127.31(13)
C51 P2 C41 C42 -179.78(13)
C1 P2 C41 C42 -73.35(14)
Rh P2 C41 C42 48.81(14)
C46 C41 C42 C43 -1.0(3)
P2 C41 C42 C43 -177.33(14)
C41 C42 C43 C44 0.2(3)
C42 C43 C44 C45 0.5(3)
C43 C44 C45 C46 -0.5(3)
C42 C41 C46 C45 1.0(2)
P2 C41 C46 C45 177.06(13)
C44 C45 C46 C41 -0.3(3)
C41 P2 C51 C52 -126.85(13)
C1 P2 C51 C52 126.07(13)
Rh P2 C51 C52 8.80(14)
C41 P2 C51 C56 57.03(15)
C1 P2 C51 C56 -50.04(15)
Rh P2 C51 C56 -167.32(12)
C56 C51 C52 C53 0.4(3)
P2 C51 C52 C53 -175.88(14)
C51 C52 C53 C54 -0.8(3)
C52 C53 C54 C55 0.2(3)
C53 C54 C55 C56 0.9(3)
C54 C55 C56 C51 -1.4(3)
C52 C51 C56 C55 0.7(3)
P2 C51 C56 C55 176.76(14)
C71 P3 C61 C62 26.77(16)
C2 P3 C61 C62 130.93(14)
Rh P3 C61 C62 -107.38(14)
C71 P3 C61 C66 -160.70(13)
C2 P3 C61 C66 -56.54(14)
Rh P3 C61 C66 65.14(14)
C66 C61 C62 C63 -0.3(2)
P3 C61 C62 C63 172.16(14)
C61 C62 C63 C64 0.3(3)
C62 C63 C64 C65 0.2(3)
C63 C64 C65 C66 -0.7(3)
C64 C65 C66 C61 0.7(3)
C62 C61 C66 C65 -0.2(3)
P3 C61 C66 C65 -173.16(14)
C61 P3 C71 C72 -145.63(13)
C2 P3 C71 C72 109.43(13)
Rh P3 C71 C72 -11.36(14)
C61 P3 C71 C76 39.95(16)
C2 P3 C71 C76 -64.99(15)
Rh P3 C71 C76 174.22(12)
C76 C71 C72 C73 0.6(2)
P3 C71 C72 C73 -174.07(13)
C71 C72 C73 C74 -0.4(3)
C72 C73 C74 C75 -0.3(3)
C73 C74 C75 C76 0.7(3)
C74 C75 C76 C71 -0.5(3)
C72 C71 C76 C75 -0.2(3)
P3 C71 C76 C75 174.18(14)
C4S O1S C1S C2S 23.0(5)
O1S C1S C2S C3S -28.6(5)
C1S C2S C3S C4S 22.0(4)
C1S O1S C4S C3S -8.3(5)
C2S C3S C4S O1S -9.6(4)
